data_1573881
loop_
_publ_author_name
'Luff, Martin S.'
'Filipovic, Tin M.'
'Corsei, Celine S.'
'Oppel, Kai'
'Krummenacher, Ivo'
'Bertermann, R&#xfc;diger'
'Finze, Maik'
'Braunschweig, Holger'
'Radius, Udo'

_publ_section_title
;
 Azolium-2-dithiocarboxylates as redox active ligands in nickel chemistry.
;
_journal_issue 12
_journal_name_full 'Chemical science'
_journal_page_first 5142
_journal_page_last 5154
_journal_paper_doi 10.1039/d4sc08449g
_journal_volume 16
_journal_year 2025
_chemical_formula_moiety 'C56 H72 N4 Ni S4, 2 (C4 H8 O)'
_chemical_formula_sum 'C64 H88 N4 Ni O2 S4'
_chemical_formula_weight 1132.33
_space_group_crystal_system monoclinic
_space_group_IT_number 14
_space_group_name_Hall '-P 2yn'
_space_group_name_H-M_alt 'P 1 21/n 1'
_atom_sites_solution_hydrogens geom
_atom_sites_solution_primary dual
_atom_sites_solution_secondary difmap
_audit_creation_method SHELXL-2018/3
_audit_update_record
;
2024-12-12 deposited with the CCDC.	2025-02-10 downloaded from the CCDC.
;
_cell_angle_alpha 90
_cell_angle_beta 91.7210(10)
_cell_angle_gamma 90
_cell_formula_units_Z 2
_cell_length_a 10.36020(10)
_cell_length_b 22.0224(2)
_cell_length_c 13.63690(10)
_cell_measurement_reflns_used 20512
_cell_measurement_temperature 100(2)
_cell_measurement_theta_max 76.6930
_cell_measurement_theta_min 3.8140
_cell_volume 3109.94(5)
_computing_cell_refinement 'CrysAlisPro 1.171.41.93a (Rigaku OD, 2020)'
_computing_data_reduction 'CrysAlisPro 1.171.41.93a (Rigaku OD, 2020)'
_computing_molecular_graphics 'ShelXLe (Huebschle et all, 2011)'
_computing_publication_material 'SHELXL-2014/6 (Sheldrick, 2014)'
_computing_structure_refinement 'SHELXL-2018/3 (Sheldrick, 2018)'
_computing_structure_solution 'SHELXT 2014/5 (Sheldrick, 2014)'
_diffrn_ambient_temperature 100(2)
_diffrn_detector_area_resol_mean 10.0000
_diffrn_measured_fraction_theta_full 0.994
_diffrn_measured_fraction_theta_max 0.972
_diffrn_measurement_device_type 'XtaLAB Synergy, Dualflex, HyPix'
_diffrn_measurement_method '\w scans'
_diffrn_radiation_type CuK\a
_diffrn_radiation_wavelength 1.54184
_diffrn_reflns_av_R_equivalents 0.0359
_diffrn_reflns_av_unetI/netI 0.0255
_diffrn_reflns_Laue_measured_fraction_full 0.994
_diffrn_reflns_Laue_measured_fraction_max 0.972
_diffrn_reflns_limit_h_max 12
_diffrn_reflns_limit_h_min -13
_diffrn_reflns_limit_k_max 27
_diffrn_reflns_limit_k_min -25
_diffrn_reflns_limit_l_max 16
_diffrn_reflns_limit_l_min -16
_diffrn_reflns_number 30670
_diffrn_reflns_point_group_measured_fraction_full 0.994
_diffrn_reflns_point_group_measured_fraction_max 0.972
_diffrn_reflns_theta_full 72.000
_diffrn_reflns_theta_max 76.918
_diffrn_reflns_theta_min 3.814
_diffrn_source 'micro-focus sealed X-ray tube'
_exptl_absorpt_coefficient_mu 2.037
_exptl_absorpt_correction_T_max 1.000
_exptl_absorpt_correction_T_min 0.527
_exptl_absorpt_correction_type gaussian
_exptl_absorpt_process_details
;
CrysAlisPro 1.171.41.92a (Rigaku Oxford Diffraction, 2020)
Numerical absorption correction based on gaussian integration over
a multifaceted crystal model
Empirical absorption correction using spherical harmonics,
implemented in SCALE3 ABSPACK scaling algorithm.
;
_exptl_crystal_colour yellow
_exptl_crystal_density_diffrn 1.209
_exptl_crystal_description block
_exptl_crystal_F_000 1216
_exptl_crystal_size_max 0.180
_exptl_crystal_size_mid 0.100
_exptl_crystal_size_min 0.080
_refine_diff_density_max 0.272
_refine_diff_density_min -0.350
_refine_diff_density_rms 0.046
_refine_ls_extinction_method none
_refine_ls_goodness_of_fit_ref 1.072
_refine_ls_hydrogen_treatment constr
_refine_ls_matrix_type full
_refine_ls_number_parameters 348
_refine_ls_number_reflns 6379
_refine_ls_number_restraints 0
_refine_ls_restrained_S_all 1.072
_refine_ls_R_factor_all 0.0333
_refine_ls_R_factor_gt 0.0304
_refine_ls_shift/su_max 0.001
_refine_ls_shift/su_mean 0.000
_refine_ls_structure_factor_coef Fsqd
_refine_ls_weighting_details 'w=1/[\s^2^(Fo^2^)+(0.0320P)^2^+1.5137P] where P=(Fo^2^+2Fc^2^)/3'
_refine_ls_weighting_scheme calc
_refine_ls_wR_factor_gt 0.0768
_refine_ls_wR_factor_ref 0.0785
_reflns_Friedel_coverage 0.000
_reflns_number_gt 5793
_reflns_number_total 6379
_reflns_threshold_expression 'I > 2\s(I)'
_cod_data_source_file d4sc08449g2.cif
_cod_data_source_block Compound_3b
_cod_depositor_comments 'Adding full bibliography for 1573879--1573889.cif.'
_cod_original_sg_symbol_H-M 'P 21/n'
_cod_database_code 1573881
_shelx_shelxl_version_number 2018/3
_shelx_space_group_comment
;
The symmetry employed for this shelxl refinement is uniquely defined
by the following loop, which should always be used as a source of
symmetry information in preference to the above space-group names.
They are only intended as comments.
;
_shelx_estimated_absorpt_t_min 0.710
_shelx_estimated_absorpt_t_max 0.854

loop_
_space_group_symop_operation_xyz
'x, y, z'
'-x+1/2, y+1/2, -z+1/2'
'-x, -y, -z'
'x-1/2, -y-1/2, z-1/2'

loop_
_atom_site_label
_atom_site_type_symbol
_atom_site_fract_x
_atom_site_fract_y
_atom_site_fract_z
_atom_site_U_iso_or_equiv
_atom_site_adp_type
_atom_site_occupancy
_atom_site_site_symmetry_order
_atom_site_calc_flag
_atom_site_refinement_flags_posn
_atom_site_refinement_flags_adp
_atom_site_refinement_flags_occupancy
_atom_site_disorder_assembly
_atom_site_disorder_group
Ni01 Ni 0.500000 0.500000 0.500000 0.01331(8) Uani 1 2 d S . P . .
S002 S 0.55561(3) 0.42539(2) 0.40542(2) 0.01571(8) Uani 1 1 d . . . . .
S003 S 0.31094(3) 0.47084(2) 0.44334(2) 0.01561(8) Uani 1 1 d . . . . .
O004 O 0.02156(10) 0.18727(5) 0.19866(9) 0.0304(2) Uani 1 1 d . . . . .
N005 N 0.20754(10) 0.35674(5) 0.30706(8) 0.0136(2) Uani 1 1 d . . . . .
N006 N 0.40113(10) 0.32614(5) 0.26900(7) 0.0127(2) Uani 1 1 d . . . . .
C007 C 0.33711(12) 0.36960(6) 0.32158(9) 0.0125(2) Uani 1 1 d . . . . .
C008 C 0.09937(11) 0.39498(6) 0.33082(9) 0.0136(2) Uani 1 1 d . . . . .
C009 C 0.19355(13) 0.30558(6) 0.24801(10) 0.0172(3) Uani 1 1 d . . . . .
H009 H 0.114248 0.287239 0.227507 0.021 Uiso 1 1 calc R U . . .
C00A C 0.31183(13) 0.28675(6) 0.22518(9) 0.0161(3) Uani 1 1 d . . . . .
H00A H 0.331283 0.252489 0.185948 0.019 Uiso 1 1 calc R U . . .
C00B C 0.53822(12) 0.31882(6) 0.25801(9) 0.0143(2) Uani 1 1 d . . . . .
C00C C 0.06083(12) 0.43923(6) 0.26276(9) 0.0162(3) Uani 1 1 d . . . . .
C00D C 0.03572(12) 0.38460(6) 0.41847(10) 0.0168(3) Uani 1 1 d . . . . .
C00E C 0.39224(12) 0.41554(6) 0.37950(9) 0.0137(2) Uani 1 1 d . . . . .
C00F C 0.60088(13) 0.27400(6) 0.31409(10) 0.0186(3) Uani 1 1 d . . . . .
C00G C -0.11546(13) 0.46288(7) 0.36779(11) 0.0229(3) Uani 1 1 d . . . . .
H00G H -0.190916 0.485854 0.379972 0.027 Uiso 1 1 calc R U . . .
C00H C 0.60039(13) 0.35491(6) 0.18927(10) 0.0185(3) Uani 1 1 d . . . . .
C00I C 0.08536(13) 0.33793(7) 0.49244(10) 0.0213(3) Uani 1 1 d . . . . .
H00I H 0.180668 0.334108 0.484569 0.026 Uiso 1 1 calc R U . . .
C00J C -0.04873(13) 0.47297(6) 0.28309(10) 0.0205(3) Uani 1 1 d . . . . .
H00J H -0.078008 0.503322 0.238185 0.025 Uiso 1 1 calc R U . . .
C00K C 0.53270(15) 0.23995(7) 0.39412(10) 0.0245(3) Uani 1 1 d . . . . .
H00K H 0.448753 0.260957 0.404950 0.029 Uiso 1 1 calc R U . . .
C00L C 0.13518(14) 0.45169(7) 0.17050(10) 0.0219(3) Uani 1 1 d . . . . .
H00L H 0.217937 0.428352 0.175238 0.026 Uiso 1 1 calc R U . . .
C00M C -0.07339(13) 0.41964(7) 0.43498(10) 0.0221(3) Uani 1 1 d . . . . .
H00M H -0.119657 0.413749 0.493320 0.027 Uiso 1 1 calc R U . . .
C00N C 0.52930(14) 0.40550(6) 0.13475(10) 0.0224(3) Uani 1 1 d . . . . .
H00N H 0.464681 0.422447 0.180396 0.027 Uiso 1 1 calc R U . . .
C00O C 0.73037(14) 0.34293(7) 0.17521(12) 0.0275(3) Uani 1 1 d . . . . .
H00O H 0.776149 0.366415 0.129290 0.033 Uiso 1 1 calc R U . . .
C00P C 0.73089(14) 0.26357(7) 0.29603(12) 0.0267(3) Uani 1 1 d . . . . .
H00P H 0.776422 0.232844 0.331655 0.032 Uiso 1 1 calc R U . . .
C00Q C 0.79407(14) 0.29732(7) 0.22708(13) 0.0307(4) Uani 1 1 d . . . . .
H00Q H 0.882240 0.289186 0.215048 0.037 Uiso 1 1 calc R U . . .
C00R C 0.06318(16) 0.35685(8) 0.59840(11) 0.0319(4) Uani 1 1 d . . . . .
H00B H 0.100312 0.397212 0.610219 0.048 Uiso 1 1 calc R U . . .
H00C H 0.104733 0.327477 0.643158 0.048 Uiso 1 1 calc R U . . .
H00D H -0.029736 0.357987 0.609802 0.048 Uiso 1 1 calc R U . . .
C00S C -0.08188(16) 0.15584(8) 0.14806(13) 0.0324(4) Uani 1 1 d . . . . .
H00E H -0.055276 0.142094 0.082565 0.039 Uiso 1 1 calc R U . . .
H00F H -0.158815 0.182243 0.140017 0.039 Uiso 1 1 calc R U . . .
C00T C 0.05968(19) 0.42987(8) 0.07947(11) 0.0358(4) Uani 1 1 d . . . . .
H00H H 0.110322 0.437396 0.021145 0.054 Uiso 1 1 calc R U . . .
H00R H -0.022346 0.451920 0.073545 0.054 Uiso 1 1 calc R U . . .
H00S H 0.042544 0.386271 0.085219 0.054 Uiso 1 1 calc R U . . .
C00U C 0.45388(18) 0.38210(7) 0.04407(12) 0.0330(4) Uani 1 1 d . . . . .
H00T H 0.401576 0.415107 0.015559 0.050 Uiso 1 1 calc R U . . .
H00U H 0.397297 0.348722 0.063084 0.050 Uiso 1 1 calc R U . . .
H00V H 0.514514 0.367514 -0.004438 0.050 Uiso 1 1 calc R U . . .
C00V C 0.61876(18) 0.45768(8) 0.10742(13) 0.0368(4) Uani 1 1 d . . . . .
H00W H 0.677611 0.443945 0.057037 0.055 Uiso 1 1 calc R U . . .
H00X H 0.668934 0.470739 0.165724 0.055 Uiso 1 1 calc R U . . .
H00Y H 0.567046 0.491784 0.081972 0.055 Uiso 1 1 calc R U . . .
C00W C 0.50244(18) 0.17441(8) 0.36447(12) 0.0341(4) Uani 1 1 d . . . . .
H00Z H 0.450220 0.174183 0.303344 0.051 Uiso 1 1 calc R U . . .
H010 H 0.454439 0.154607 0.416409 0.051 Uiso 1 1 calc R U . . .
H011 H 0.583272 0.152422 0.354634 0.051 Uiso 1 1 calc R U . . .
C00X C 0.02486(17) 0.08484(8) 0.25400(13) 0.0334(4) Uani 1 1 d . . . . .
H012 H 0.023288 0.076610 0.325322 0.040 Uiso 1 1 calc R U . . .
H013 H 0.057933 0.048506 0.220171 0.040 Uiso 1 1 calc R U . . .
C00Y C 0.02562(19) 0.27545(8) 0.47302(13) 0.0386(4) Uani 1 1 d . . . . .
H014 H 0.045193 0.262256 0.406466 0.058 Uiso 1 1 calc R U . . .
H015 H -0.068184 0.277840 0.479549 0.058 Uiso 1 1 calc R U . . .
H016 H 0.061566 0.246193 0.520612 0.058 Uiso 1 1 calc R U . . .
C00Z C 0.1684(2) 0.51886(9) 0.16165(13) 0.0405(4) Uani 1 1 d . . . . .
H017 H 0.225713 0.524786 0.106558 0.061 Uiso 1 1 calc R U . . .
H018 H 0.211949 0.532664 0.222436 0.061 Uiso 1 1 calc R U . . .
H019 H 0.088999 0.542315 0.150263 0.061 Uiso 1 1 calc R U . . .
C010 C -0.10951(17) 0.10235(8) 0.21348(14) 0.0376(4) Uani 1 1 d . . . . .
H01A H -0.149559 0.068572 0.175556 0.045 Uiso 1 1 calc R U . . .
H01B H -0.167130 0.114037 0.266937 0.045 Uiso 1 1 calc R U . . .
C011 C 0.6116(2) 0.24193(8) 0.49093(12) 0.0406(4) Uani 1 1 d . . . . .
H01C H 0.689350 0.216995 0.485152 0.061 Uiso 1 1 calc R U . . .
H01D H 0.559366 0.226091 0.543935 0.061 Uiso 1 1 calc R U . . .
H01E H 0.636523 0.283955 0.505610 0.061 Uiso 1 1 calc R U . . .
C012 C 0.10701(17) 0.14055(8) 0.23283(15) 0.0387(4) Uani 1 1 d . . . . .
H01F H 0.154449 0.153831 0.293173 0.046 Uiso 1 1 calc R U . . .
H01G H 0.170556 0.130933 0.182310 0.046 Uiso 1 1 calc R U . . .

loop_
_atom_site_aniso_label
_atom_site_aniso_U_11
_atom_site_aniso_U_22
_atom_site_aniso_U_33
_atom_site_aniso_U_23
_atom_site_aniso_U_13
_atom_site_aniso_U_12
Ni01 0.01155(15) 0.01310(16) 0.01522(16) -0.00451(12) -0.00064(11) -0.00119(11)
S002 0.01089(14) 0.01648(16) 0.01970(16) -0.00659(12) -0.00062(11) -0.00072(11)
S003 0.01164(14) 0.01629(16) 0.01888(16) -0.00654(12) -0.00015(11) 0.00003(11)
O004 0.0279(6) 0.0232(5) 0.0396(6) -0.0058(5) -0.0086(5) -0.0023(4)
N005 0.0114(5) 0.0134(5) 0.0160(5) -0.0024(4) -0.0016(4) -0.0005(4)
N006 0.0119(5) 0.0122(5) 0.0140(5) -0.0024(4) -0.0015(4) 0.0004(4)
C007 0.0123(6) 0.0122(6) 0.0131(6) 0.0013(5) 0.0004(4) 0.0008(5)
C008 0.0096(5) 0.0143(6) 0.0169(6) -0.0030(5) -0.0015(4) -0.0012(5)
C009 0.0167(6) 0.0149(6) 0.0198(6) -0.0037(5) -0.0030(5) -0.0030(5)
C00A 0.0179(6) 0.0132(6) 0.0171(6) -0.0039(5) -0.0026(5) -0.0017(5)
C00B 0.0124(6) 0.0144(6) 0.0159(6) -0.0054(5) -0.0012(5) 0.0009(5)
C00C 0.0136(6) 0.0182(6) 0.0166(6) -0.0009(5) -0.0013(5) -0.0010(5)
C00D 0.0139(6) 0.0183(6) 0.0180(6) 0.0000(5) -0.0018(5) -0.0032(5)
C00E 0.0119(6) 0.0146(6) 0.0147(6) -0.0008(5) -0.0001(4) -0.0001(5)
C00F 0.0209(7) 0.0164(6) 0.0183(6) -0.0051(5) -0.0051(5) 0.0032(5)
C00G 0.0153(6) 0.0253(7) 0.0283(7) -0.0019(6) 0.0026(5) 0.0053(5)
C00H 0.0187(6) 0.0153(6) 0.0216(6) -0.0054(5) 0.0036(5) -0.0019(5)
C00I 0.0184(6) 0.0246(7) 0.0208(7) 0.0061(6) 0.0013(5) -0.0018(5)
C00J 0.0179(7) 0.0197(7) 0.0238(7) 0.0022(5) -0.0026(5) 0.0030(5)
C00K 0.0328(8) 0.0223(7) 0.0184(7) 0.0030(6) -0.0033(6) 0.0074(6)
C00L 0.0192(7) 0.0283(8) 0.0183(7) 0.0054(6) 0.0001(5) 0.0050(6)
C00M 0.0164(6) 0.0284(8) 0.0219(7) 0.0007(6) 0.0054(5) 0.0006(6)
C00N 0.0286(7) 0.0164(7) 0.0225(7) 0.0023(5) 0.0071(6) -0.0004(6)
C00O 0.0205(7) 0.0248(8) 0.0378(8) -0.0064(6) 0.0105(6) -0.0047(6)
C00P 0.0203(7) 0.0252(8) 0.0341(8) -0.0092(6) -0.0095(6) 0.0081(6)
C00Q 0.0131(7) 0.0310(8) 0.0481(10) -0.0143(7) 0.0016(6) 0.0033(6)
C00R 0.0332(8) 0.0425(10) 0.0199(7) 0.0066(7) 0.0000(6) 0.0019(7)
C00S 0.0267(8) 0.0331(9) 0.0371(9) -0.0154(7) -0.0058(6) -0.0004(7)
C00T 0.0528(11) 0.0355(9) 0.0192(7) -0.0036(7) 0.0024(7) -0.0064(8)
C00U 0.0461(10) 0.0236(8) 0.0292(8) 0.0055(6) -0.0045(7) 0.0005(7)
C00V 0.0486(10) 0.0232(8) 0.0391(9) 0.0054(7) 0.0111(8) -0.0081(7)
C00W 0.0502(10) 0.0271(8) 0.0249(8) 0.0037(6) -0.0036(7) -0.0066(7)
C00X 0.0395(9) 0.0266(8) 0.0344(9) -0.0055(7) 0.0048(7) -0.0037(7)
C00Y 0.0540(11) 0.0259(9) 0.0352(9) 0.0114(7) -0.0083(8) -0.0099(8)
C00Z 0.0522(11) 0.0423(10) 0.0272(8) 0.0021(7) 0.0072(8) -0.0233(9)
C010 0.0296(8) 0.0345(9) 0.0490(10) -0.0149(8) 0.0073(7) -0.0082(7)
C011 0.0667(13) 0.0313(9) 0.0228(8) 0.0007(7) -0.0147(8) 0.0065(8)
C012 0.0263(8) 0.0306(9) 0.0587(11) 0.0032(8) -0.0058(8) -0.0005(7)

loop_
_atom_type_symbol
_atom_type_description
_atom_type_scat_dispersion_real
_atom_type_scat_dispersion_imag
_atom_type_scat_source
C C 0.0181 0.0091 'International Tables Vol C Tables 4.2.6.8 and 6.1.1.4'
H H 0.0000 0.0000 'International Tables Vol C Tables 4.2.6.8 and 6.1.1.4'
N N 0.0311 0.0180 'International Tables Vol C Tables 4.2.6.8 and 6.1.1.4'
O O 0.0492 0.0322 'International Tables Vol C Tables 4.2.6.8 and 6.1.1.4'
S S 0.3331 0.5567 'International Tables Vol C Tables 4.2.6.8 and 6.1.1.4'
Ni Ni -3.0029 0.5091 'International Tables Vol C Tables 4.2.6.8 and 6.1.1.4'

loop_
_geom_angle_atom_site_label_1
_geom_angle_atom_site_label_2
_geom_angle_atom_site_label_3
_geom_angle
_geom_angle_site_symmetry_1
_geom_angle_site_symmetry_3
_geom_angle_publ_flag
S002 Ni01 S002 180.0 3_666 . ?
S002 Ni01 S003 100.448(11) 3_666 . ?
S002 Ni01 S003 79.553(11) . . ?
S002 Ni01 S003 79.550(11) 3_666 3_666 ?
S002 Ni01 S003 100.449(11) . 3_666 ?
S003 Ni01 S003 180.0 . 3_666 ?
C00E S002 Ni01 86.62(4) . . ?
C00E S003 Ni01 86.55(4) . . ?
C012 O004 C00S 104.86(12) . . ?
C007 N005 C009 109.48(10) . . ?
C007 N005 C008 127.24(10) . . ?
C009 N005 C008 122.26(10) . . ?
C007 N006 C00A 109.43(10) . . ?
C007 N006 C00B 128.53(10) . . ?
C00A N006 C00B 122.04(10) . . ?
N006 C007 N005 105.32(10) . . ?
N006 C007 C00E 127.09(11) . . ?
N005 C007 C00E 127.57(11) . . ?
C00C C008 C00D 123.28(12) . . ?
C00C C008 N005 117.75(11) . . ?
C00D C008 N005 118.93(11) . . ?
C00A C009 N005 107.79(11) . . ?
C00A C009 H009 126.1 . . ?
N005 C009 H009 126.1 . . ?
C009 C00A N006 107.98(11) . . ?
C009 C00A H00A 126.0 . . ?
N006 C00A H00A 126.0 . . ?
C00F C00B C00H 123.50(12) . . ?
C00F C00B N006 117.72(11) . . ?
C00H C00B N006 118.72(11) . . ?
C00J C00C C008 117.33(12) . . ?
C00J C00C C00L 120.35(12) . . ?
C008 C00C C00L 122.32(12) . . ?
C00M C00D C008 116.91(12) . . ?
C00M C00D C00I 121.86(12) . . ?
C008 C00D C00I 121.22(12) . . ?
C007 C00E S003 126.72(10) . . ?
C007 C00E S002 125.96(10) . . ?
S003 C00E S002 107.25(7) . . ?
C00P C00F C00B 117.06(13) . . ?
C00P C00F C00K 121.23(13) . . ?
C00B C00F C00K 121.66(12) . . ?
C00J C00G C00M 120.60(13) . . ?
C00J C00G H00G 119.7 . . ?
C00M C00G H00G 119.7 . . ?
C00O C00H C00B 116.81(13) . . ?
C00O C00H C00N 121.96(13) . . ?
C00B C00H C00N 121.21(12) . . ?
C00D C00I C00R 112.71(12) . . ?
C00D C00I C00Y 111.52(12) . . ?
C00R C00I C00Y 109.73(13) . . ?
C00D C00I H00I 107.5 . . ?
C00R C00I H00I 107.5 . . ?
C00Y C00I H00I 107.5 . . ?
C00G C00J C00C 120.81(13) . . ?
C00G C00J H00J 119.6 . . ?
C00C C00J H00J 119.6 . . ?
C00F C00K C00W 111.89(12) . . ?
C00F C00K C011 110.99(14) . . ?
C00W C00K C011 110.77(13) . . ?
C00F C00K H00K 107.7 . . ?
C00W C00K H00K 107.7 . . ?
C011 C00K H00K 107.7 . . ?
C00C C00L C00Z 111.23(12) . . ?
C00C C00L C00T 110.89(12) . . ?
C00Z C00L C00T 110.67(13) . . ?
C00C C00L H00L 108.0 . . ?
C00Z C00L H00L 108.0 . . ?
C00T C00L H00L 108.0 . . ?
C00G C00M C00D 121.04(13) . . ?
C00G C00M H00M 119.5 . . ?
C00D C00M H00M 119.5 . . ?
C00H C00N C00V 112.47(13) . . ?
C00H C00N C00U 112.13(12) . . ?
C00V C00N C00U 110.74(13) . . ?
C00H C00N H00N 107.0 . . ?
C00V C00N H00N 107.0 . . ?
C00U C00N H00N 107.0 . . ?
C00Q C00O C00H 121.05(14) . . ?
C00Q C00O H00O 119.5 . . ?
C00H C00O H00O 119.5 . . ?
C00Q C00P C00F 120.79(14) . . ?
C00Q C00P H00P 119.6 . . ?
C00F C00P H00P 119.6 . . ?
C00P C00Q C00O 120.71(14) . . ?
C00P C00Q H00Q 119.6 . . ?
C00O C00Q H00Q 119.6 . . ?
C00I C00R H00B 109.5 . . ?
C00I C00R H00C 109.5 . . ?
H00B C00R H00C 109.5 . . ?
C00I C00R H00D 109.5 . . ?
H00B C00R H00D 109.5 . . ?
H00C C00R H00D 109.5 . . ?
O004 C00S C010 104.14(13) . . ?
O004 C00S H00E 110.9 . . ?
C010 C00S H00E 110.9 . . ?
O004 C00S H00F 110.9 . . ?
C010 C00S H00F 110.9 . . ?
H00E C00S H00F 108.9 . . ?
C00L C00T H00H 109.5 . . ?
C00L C00T H00R 109.5 . . ?
H00H C00T H00R 109.5 . . ?
C00L C00T H00S 109.5 . . ?
H00H C00T H00S 109.5 . . ?
H00R C00T H00S 109.5 . . ?
C00N C00U H00T 109.5 . . ?
C00N C00U H00U 109.5 . . ?
H00T C00U H00U 109.5 . . ?
C00N C00U H00V 109.5 . . ?
H00T C00U H00V 109.5 . . ?
H00U C00U H00V 109.5 . . ?
C00N C00V H00W 109.5 . . ?
C00N C00V H00X 109.5 . . ?
H00W C00V H00X 109.5 . . ?
C00N C00V H00Y 109.5 . . ?
H00W C00V H00Y 109.5 . . ?
H00X C00V H00Y 109.5 . . ?
C00K C00W H00Z 109.5 . . ?
C00K C00W H010 109.5 . . ?
H00Z C00W H010 109.5 . . ?
C00K C00W H011 109.5 . . ?
H00Z C00W H011 109.5 . . ?
H010 C00W H011 109.5 . . ?
C012 C00X C010 103.62(14) . . ?
C012 C00X H012 111.0 . . ?
C010 C00X H012 111.0 . . ?
C012 C00X H013 111.0 . . ?
C010 C00X H013 111.0 . . ?
H012 C00X H013 109.0 . . ?
C00I C00Y H014 109.5 . . ?
C00I C00Y H015 109.5 . . ?
H014 C00Y H015 109.5 . . ?
C00I C00Y H016 109.5 . . ?
H014 C00Y H016 109.5 . . ?
H015 C00Y H016 109.5 . . ?
C00L C00Z H017 109.5 . . ?
C00L C00Z H018 109.5 . . ?
H017 C00Z H018 109.5 . . ?
C00L C00Z H019 109.5 . . ?
H017 C00Z H019 109.5 . . ?
H018 C00Z H019 109.5 . . ?
C00S C010 C00X 102.89(13) . . ?
C00S C010 H01A 111.2 . . ?
C00X C010 H01A 111.2 . . ?
C00S C010 H01B 111.2 . . ?
C00X C010 H01B 111.2 . . ?
H01A C010 H01B 109.1 . . ?
C00K C011 H01C 109.5 . . ?
C00K C011 H01D 109.5 . . ?
H01C C011 H01D 109.5 . . ?
C00K C011 H01E 109.5 . . ?
H01C C011 H01E 109.5 . . ?
H01D C011 H01E 109.5 . . ?
O004 C012 C00X 107.31(14) . . ?
O004 C012 H01F 110.3 . . ?
C00X C012 H01F 110.3 . . ?
O004 C012 H01G 110.3 . . ?
C00X C012 H01G 110.3 . . ?
H01F C012 H01G 108.5 . . ?

loop_
_geom_bond_atom_site_label_1
_geom_bond_atom_site_label_2
_geom_bond_distance
_geom_bond_site_symmetry_2
_geom_bond_publ_flag
Ni01 S002 2.1771(3) 3_666 ?
Ni01 S002 2.1771(3) . ?
Ni01 S003 2.1806(3) . ?
Ni01 S003 2.1807(3) 3_666 ?
S002 C00E 1.7322(13) . ?
S003 C00E 1.7304(13) . ?
O004 C012 1.426(2) . ?
O004 C00S 1.4349(18) . ?
N005 C007 1.3804(16) . ?
N005 C009 1.3900(16) . ?
N005 C008 1.4464(16) . ?
N006 C007 1.3778(16) . ?
N006 C00A 1.3902(16) . ?
N006 C00B 1.4416(16) . ?
C007 C00E 1.3952(18) . ?
C008 C00C 1.3957(19) . ?
C008 C00D 1.4011(18) . ?
C009 C00A 1.3391(19) . ?
C009 H009 0.9500 . ?
C00A H00A 0.9500 . ?
C00B C00F 1.3967(19) . ?
C00B C00H 1.4006(19) . ?
C00C C00J 1.3915(19) . ?
C00C C00L 1.5198(18) . ?
C00D C00M 1.3926(19) . ?
C00D C00I 1.5189(19) . ?
C00F C00P 1.396(2) . ?
C00F C00K 1.516(2) . ?
C00G C00J 1.382(2) . ?
C00G C00M 1.383(2) . ?
C00G H00G 0.9500 . ?
C00H C00O 1.391(2) . ?
C00H C00N 1.518(2) . ?
C00I C00R 1.528(2) . ?
C00I C00Y 1.529(2) . ?
C00I H00I 1.0000 . ?
C00J H00J 0.9500 . ?
C00K C00W 1.529(2) . ?
C00K C011 1.532(2) . ?
C00K H00K 1.0000 . ?
C00L C00Z 1.524(2) . ?
C00L C00T 1.525(2) . ?
C00L H00L 1.0000 . ?
C00M H00M 0.9500 . ?
C00N C00V 1.529(2) . ?
C00N C00U 1.532(2) . ?
C00N H00N 1.0000 . ?
C00O C00Q 1.384(2) . ?
C00O H00O 0.9500 . ?
C00P C00Q 1.379(2) . ?
C00P H00P 0.9500 . ?
C00Q H00Q 0.9500 . ?
C00R H00B 0.9800 . ?
C00R H00C 0.9800 . ?
C00R H00D 0.9800 . ?
C00S C010 1.510(3) . ?
C00S H00E 0.9900 . ?
C00S H00F 0.9900 . ?
C00T H00H 0.9800 . ?
C00T H00R 0.9800 . ?
C00T H00S 0.9800 . ?
C00U H00T 0.9800 . ?
C00U H00U 0.9800 . ?
C00U H00V 0.9800 . ?
C00V H00W 0.9800 . ?
C00V H00X 0.9800 . ?
C00V H00Y 0.9800 . ?
C00W H00Z 0.9800 . ?
C00W H010 0.9800 . ?
C00W H011 0.9800 . ?
C00X C012 1.526(2) . ?
C00X C010 1.532(3) . ?
C00X H012 0.9900 . ?
C00X H013 0.9900 . ?
C00Y H014 0.9800 . ?
C00Y H015 0.9800 . ?
C00Y H016 0.9800 . ?
C00Z H017 0.9800 . ?
C00Z H018 0.9800 . ?
C00Z H019 0.9800 . ?
C010 H01A 0.9900 . ?
C010 H01B 0.9900 . ?
C011 H01C 0.9800 . ?
C011 H01D 0.9800 . ?
C011 H01E 0.9800 . ?
C012 H01F 0.9900 . ?
C012 H01G 0.9900 . ?
